data_1535155
loop_
_publ_author_name
'Bensch, W.'
'Sander, B.'
'Ritter, C.'
'Kremer, R.K.'
'Naether, C.'

_publ_section_title
;
 Synthesis, crystal structure, magnetic properties and spin glass
 behaviour of the new ternary compound Cr4 Ti Se8
;
_journal_name_full 'Solid State Sciences'
_journal_page_first 559
_journal_page_last 568
_journal_volume 3
_journal_year 2001
_chemical_formula_sum 'Cr4 Se8 Ti'
_chemical_name_systematic 'Cr4 Ti Se8'
_space_group_IT_number 12
_symmetry_space_group_name_Hall '-C 2y (x-1/2*z,y,1/2*z)'
_symmetry_space_group_name_H-M 'C 1 2/m 1 (a,b,a+2*c)'
_cell_angle_alpha 90
_cell_angle_beta 91.061
_cell_angle_gamma 90
_cell_formula_units_Z 4
_cell_length_a 12.3688
_cell_length_b 7.1808
_cell_length_c 11.605
_cell_volume 1030.555
_citation_journal_id_ASTM SSSCFJ
_cod_data_source_file Bensch_SSSCFJ_2001_104.cif
_cod_data_source_block Cr4Se8Ti1
_cod_original_formula_sum 'Cr4 Se8 Ti1'
_cod_database_code 1535155

loop_
_symmetry_equiv_pos_as_xyz
x,y,z
-x,y,-z
-x,-y,-z
x,-y,z
x+1/2,y,z+1/2
-x+1/2,y,-z+1/2
-x+1/2,-y,-z+1/2
x+1/2,-y,z+1/2
x+1/2,y+1/2,z
-x+1/2,y+1/2,-z
-x+1/2,-y+1/2,-z
x+1/2,-y+1/2,z
x,y+1/2,z+1/2
-x,y+1/2,-z+1/2
-x,-y+1/2,-z+1/2
x,-y+1/2,z+1/2

loop_
_atom_site_label
_atom_site_type_symbol
_atom_site_fract_x
_atom_site_fract_y
_atom_site_fract_z
_atom_site_occupancy
_atom_site_U_iso_or_equiv
Cr2 Cr+3 0.25 0.27521 0.25 0.6 0.0
Ti1 Ti+4 0.25 0.27521 0.25 0.4 0.0
Se1 Se-2 0.16255 0 0.13769 1 0.0
Cr1 Cr+3 0.5 0 0.5 1 0.0
Se3 Se-2 0.41516 0.25269 0.12381 1 0.0
Cr3 Cr+3 -0.0082 0 0.2587 0.9 0.0
Se2 Se-2 0.16761 0.5 0.11361 1 0.0
Ti2 Ti+4 -0.0082 0 0.2587 0.1 0.0
